data_1555390
loop_
_publ_author_name
'Yamauchi, Takayuki'
'Shibahara, Fumitoshi'
'Murai, Toshiaki'

_publ_section_title
;
 Direct C-H Bond Arylation of Thienyl Thioamides Catalyzed by
 Pd-Phenanthroline Complexes.
;
_journal_issue 21
_journal_name_full 'Organic letters'
_journal_page_first 5392
_journal_page_last 5395
_journal_paper_doi 10.1021/acs.orglett.5b02742
_journal_volume 17
_journal_year 2015
_chemical_formula_moiety 'C23 H25 N S2'
_chemical_formula_sum 'C23 H25 N S2'
_chemical_formula_weight 379.56
_space_group_IT_number 14
_space_group_name_Hall '-P 2ybc'
_space_group_name_H-M_alt 'P 1 21/c 1'
_symmetry_cell_setting monoclinic
_symmetry_space_group_name_H-M 'P 1 21/c 1'
_atom_sites_solution_hydrogens geom
_atom_sites_solution_primary direct
_atom_sites_solution_secondary difmap
_audit_creation_method SHELXL-97
_cell_angle_alpha 90.00
_cell_angle_beta 91.639(3)
_cell_angle_gamma 90.00
_cell_formula_units_Z 4
_cell_length_a 7.4977(14)
_cell_length_b 11.606(2)
_cell_length_c 23.037(5)
_cell_measurement_temperature 293(2)
_cell_volume 2003.8(7)
_computing_structure_refinement 'SHELXL-97 (Sheldrick, 1997)'
_computing_structure_solution 'SHELXS-97 (Sheldrick, 1990)'
_diffrn_ambient_temperature 293(2)
_diffrn_detector_area_resol_mean 14.62
_diffrn_measured_fraction_theta_full 0.999
_diffrn_measured_fraction_theta_max 0.999
_diffrn_measurement_device_type 'Rigaku/MSC Mercury CCD'
_diffrn_measurement_method \w
_diffrn_radiation_monochromator graphite
_diffrn_radiation_source 'fine-focus sealed tube'
_diffrn_radiation_type MoK\a
_diffrn_radiation_wavelength 0.71075
_diffrn_reflns_av_R_equivalents 0.0702
_diffrn_reflns_av_sigmaI/netI 0.0892
_diffrn_reflns_limit_h_max 9
_diffrn_reflns_limit_h_min -7
_diffrn_reflns_limit_k_max 10
_diffrn_reflns_limit_k_min -15
_diffrn_reflns_limit_l_max 28
_diffrn_reflns_limit_l_min -29
_diffrn_reflns_number 16661
_diffrn_reflns_theta_full 27.49
_diffrn_reflns_theta_max 27.49
_diffrn_reflns_theta_min 1.97
_exptl_absorpt_coefficient_mu 0.272
_exptl_absorpt_correction_T_max 0.9919
_exptl_absorpt_correction_T_min 0.9204
_exptl_absorpt_correction_type integration
_exptl_absorpt_process_details '(Higashi, 1999)'
_exptl_crystal_colour colourless
_exptl_crystal_density_diffrn 1.258
_exptl_crystal_density_method 'not measured'
_exptl_crystal_description platelet
_exptl_crystal_F_000 808
_exptl_crystal_size_max 0.31
_exptl_crystal_size_mid 0.09
_exptl_crystal_size_min 0.03
_refine_diff_density_max 0.295
_refine_diff_density_min -0.339
_refine_diff_density_rms 0.067
_refine_ls_extinction_method none
_refine_ls_goodness_of_fit_ref 1.088
_refine_ls_hydrogen_treatment constr
_refine_ls_matrix_type full
_refine_ls_number_parameters 239
_refine_ls_number_reflns 4587
_refine_ls_number_restraints 0
_refine_ls_restrained_S_all 1.088
_refine_ls_R_factor_all 0.1112
_refine_ls_R_factor_gt 0.0648
_refine_ls_shift/su_max 0.000
_refine_ls_shift/su_mean 0.000
_refine_ls_structure_factor_coef Fsqd
_refine_ls_weighting_details 'calc w=1/[\s^2^(Fo^2^)+(0.0300P)^2^+13.7500P] where P=(Fo^2^+2Fc^2^)/3'
_refine_ls_weighting_scheme calc
_refine_ls_wR_factor_gt 0.1384
_refine_ls_wR_factor_ref 0.1616
_reflns_number_gt 2977
_reflns_number_total 4587
_reflns_threshold_expression >2sigma(I)
_cod_data_source_file ol5b02742_si_002.cif
_cod_data_source_block ty0916
_cod_original_cell_volume 2003.7(7)
_cod_original_sg_symbol_H-M P21/c
_cod_database_code 1555390

loop_
_symmetry_equiv_pos_as_xyz
'x, y, z'
'-x, y+1/2, -z+1/2'
'-x, -y, -z'
'x, -y-1/2, z-1/2'

loop_
_atom_site_label
_atom_site_type_symbol
_atom_site_fract_x
_atom_site_fract_y
_atom_site_fract_z
_atom_site_U_iso_or_equiv
_atom_site_adp_type
_atom_site_occupancy
_atom_site_symmetry_multiplicity
_atom_site_calc_flag
_atom_site_refinement_flags
S1 S 0.34607(11) 0.41266(6) 0.21311(3) 0.0329(2) Uani 1 1 d .
S2 S 0.34445(11) 0.72965(6) 0.06506(4) 0.0389(2) Uani 1 1 d .
N1 N 0.0114(3) 0.67381(18) 0.09350(11) 0.0297(6) Uani 1 1 d .
C1 C 0.3620(4) 0.3657(2) 0.14254(13) 0.0285(7) Uani 1 1 d .
C2 C 0.3104(4) 0.4507(2) 0.10439(14) 0.0294(7) Uani 1 1 d .
H2 H 0.3142 0.4428 0.0643 0.035 Uiso 1 1 calc R
C3 C 0.2505(4) 0.5524(2) 0.13235(14) 0.0282(7) Uani 1 1 d .
C4 C 0.2617(4) 0.5453(2) 0.19158(14) 0.0287(7) Uani 1 1 d .
C5 C 0.4191(4) 0.2470(2) 0.12943(13) 0.0294(7) Uani 1 1 d .
C6 C 0.3893(4) 0.1563(2) 0.16716(14) 0.0371(8) Uani 1 1 d .
H6 H 0.3390 0.1711 0.2028 0.045 Uiso 1 1 calc R
C7 C 0.4326(5) 0.0455(2) 0.15282(16) 0.0419(9) Uani 1 1 d .
H7 H 0.4100 -0.0140 0.1786 0.050 Uiso 1 1 calc R
C8 C 0.5094(5) 0.0214(2) 0.10051(16) 0.0408(9) Uani 1 1 d .
H8 H 0.5386 -0.0540 0.0910 0.049 Uiso 1 1 calc R
C9 C 0.5423(4) 0.1101(2) 0.06250(15) 0.0377(8) Uani 1 1 d .
H9 H 0.5942 0.0945 0.0272 0.045 Uiso 1 1 calc R
C10 C 0.4984(4) 0.2224(2) 0.07678(14) 0.0347(7) Uani 1 1 d .
H10 H 0.5219 0.2819 0.0511 0.042 Uiso 1 1 calc R
C11 C 0.2073(4) 0.6292(2) 0.23570(13) 0.0286(7) Uani 1 1 d .
C12 C 0.2271(4) 0.7471(2) 0.22727(14) 0.0360(8) Uani 1 1 d .
H12 H 0.2781 0.7745 0.1936 0.043 Uiso 1 1 calc R
C13 C 0.1706(5) 0.8239(3) 0.26933(16) 0.0419(9) Uani 1 1 d .
H13 H 0.1830 0.9027 0.2633 0.050 Uiso 1 1 calc R
C14 C 0.0970(5) 0.7851(3) 0.31950(16) 0.0441(9) Uani 1 1 d .
H14 H 0.0586 0.8374 0.3471 0.053 Uiso 1 1 calc R
C15 C 0.0800(5) 0.6681(3) 0.32888(15) 0.0434(9) Uani 1 1 d .
H15 H 0.0322 0.6410 0.3631 0.052 Uiso 1 1 calc R
C16 C 0.1345(4) 0.5916(2) 0.28707(14) 0.0369(8) Uani 1 1 d .
H16 H 0.1221 0.5129 0.2935 0.044 Uiso 1 1 calc R
C17 C 0.1859(4) 0.6538(2) 0.09711(13) 0.0277(7) Uani 1 1 d .
C18 C -0.1202(4) 0.5958(3) 0.12077(16) 0.0386(8) Uani 1 1 d .
H18 H -0.0516 0.5375 0.1427 0.046 Uiso 1 1 calc R
C19 C -0.2299(5) 0.5320(3) 0.07416(18) 0.0492(10) Uani 1 1 d .
H19 H -0.3047 0.5859 0.0533 0.074 Uiso 1 1 calc R
H19A H -0.3028 0.4750 0.0921 0.074 Uiso 1 1 calc R
H19B H -0.1512 0.4951 0.0478 0.074 Uiso 1 1 calc R
C20 C -0.2355(5) 0.6584(3) 0.16393(16) 0.0517(10) Uani 1 1 d .
H20 H -0.1604 0.6991 0.1914 0.078 Uiso 1 1 calc R
H20A H -0.3069 0.6035 0.1840 0.078 Uiso 1 1 calc R
H20B H -0.3119 0.7121 0.1436 0.078 Uiso 1 1 calc R
C21 C -0.0693(4) 0.7717(2) 0.05924(14) 0.0354(8) Uani 1 1 d .
H21 H -0.1986 0.7650 0.0634 0.043 Uiso 1 1 calc R
C22 C -0.0378(5) 0.7642(3) -0.00557(15) 0.0453(9) Uani 1 1 d .
H22 H 0.0836 0.7845 -0.0129 0.068 Uiso 1 1 calc R
H22A H -0.1167 0.8164 -0.0260 0.068 Uiso 1 1 calc R
H22B H -0.0604 0.6870 -0.0188 0.068 Uiso 1 1 calc R
C23 C -0.0175(5) 0.8885(2) 0.08492(18) 0.0542(11) Uani 1 1 d .
H23 H -0.0386 0.8884 0.1258 0.081 Uiso 1 1 calc R
H23A H -0.0879 0.9477 0.0664 0.081 Uiso 1 1 calc R
H23B H 0.1067 0.9027 0.0788 0.081 Uiso 1 1 calc R

loop_
_atom_site_aniso_label
_atom_site_aniso_U_11
_atom_site_aniso_U_22
_atom_site_aniso_U_33
_atom_site_aniso_U_23
_atom_site_aniso_U_13
_atom_site_aniso_U_12
S1 0.0374(5) 0.0323(4) 0.0290(5) 0.0016(3) 0.0002(3) 0.0054(3)
S2 0.0299(5) 0.0421(4) 0.0448(6) 0.0124(3) 0.0046(4) -0.0024(3)
N1 0.0275(15) 0.0299(12) 0.0316(15) 0.0034(10) 0.0009(12) 0.0027(10)
C1 0.0265(17) 0.0305(14) 0.0284(18) -0.0015(12) 0.0008(13) 0.0008(11)
C2 0.0248(17) 0.0346(15) 0.0288(18) -0.0012(12) 0.0034(14) -0.0008(12)
C3 0.0224(17) 0.0293(14) 0.0329(19) 0.0021(11) 0.0031(13) 0.0003(11)
C4 0.0247(17) 0.0291(14) 0.0324(19) -0.0001(11) 0.0031(14) 0.0013(11)
C5 0.0270(17) 0.0305(14) 0.0307(18) -0.0004(12) -0.0004(14) 0.0001(11)
C6 0.039(2) 0.0408(17) 0.032(2) 0.0034(13) 0.0035(16) 0.0007(13)
C7 0.047(2) 0.0283(15) 0.050(2) 0.0064(14) -0.0035(18) -0.0030(13)
C8 0.041(2) 0.0293(15) 0.052(2) -0.0051(14) -0.0017(18) 0.0018(13)
C9 0.043(2) 0.0343(16) 0.036(2) -0.0073(13) 0.0039(16) 0.0013(13)
C10 0.038(2) 0.0331(15) 0.0330(19) 0.0006(12) 0.0023(15) -0.0018(13)
C11 0.0270(17) 0.0344(14) 0.0243(17) -0.0011(11) -0.0007(13) 0.0038(12)
C12 0.041(2) 0.0346(16) 0.0328(19) -0.0011(13) 0.0013(16) -0.0027(13)
C13 0.044(2) 0.0291(15) 0.052(2) -0.0083(14) 0.0000(18) 0.0033(13)
C14 0.044(2) 0.0462(19) 0.042(2) -0.0140(15) 0.0031(18) 0.0089(15)
C15 0.045(2) 0.051(2) 0.034(2) -0.0044(15) 0.0106(17) 0.0045(16)
C16 0.042(2) 0.0338(15) 0.035(2) 0.0008(13) 0.0034(16) 0.0039(13)
C17 0.0279(18) 0.0311(14) 0.0240(17) -0.0017(11) 0.0019(13) 0.0009(11)
C18 0.0233(18) 0.0441(17) 0.048(2) 0.0119(14) 0.0023(16) 0.0005(13)
C19 0.033(2) 0.0458(19) 0.068(3) -0.0006(17) -0.0051(19) -0.0061(15)
C20 0.030(2) 0.085(3) 0.041(2) 0.0089(19) 0.0060(18) 0.0024(18)
C21 0.0296(18) 0.0355(15) 0.041(2) 0.0075(13) -0.0035(15) 0.0074(13)
C22 0.042(2) 0.0511(19) 0.042(2) 0.0103(15) -0.0120(18) 0.0010(15)
C23 0.065(3) 0.0347(18) 0.063(3) -0.0042(16) 0.000(2) 0.0135(16)

loop_
_atom_type_symbol
_atom_type_description
_atom_type_scat_dispersion_real
_atom_type_scat_dispersion_imag
_atom_type_scat_source
C C 0.0033 0.0016 'International Tables Vol C Tables 4.2.6.8 and 6.1.1.4'
H H 0.0000 0.0000 'International Tables Vol C Tables 4.2.6.8 and 6.1.1.4'
N N 0.0061 0.0033 'International Tables Vol C Tables 4.2.6.8 and 6.1.1.4'
S S 0.1246 0.1234 'International Tables Vol C Tables 4.2.6.8 and 6.1.1.4'

loop_
_geom_angle_atom_site_label_1
_geom_angle_atom_site_label_2
_geom_angle_atom_site_label_3
_geom_angle
C1 S1 C4 92.62(14)
C17 N1 C18 122.0(2)
C17 N1 C21 123.1(2)
C18 N1 C21 114.8(2)
C2 C1 C5 128.3(3)
C2 C1 S1 110.6(2)
C5 C1 S1 121.1(2)
C1 C2 C3 113.2(3)
C1 C2 H2 123.4
C3 C2 H2 123.4
C4 C3 C2 113.0(2)
C4 C3 C17 126.6(3)
C2 C3 C17 120.4(3)
C3 C4 C11 129.7(3)
C3 C4 S1 110.5(2)
C11 C4 S1 119.7(2)
C6 C5 C10 118.0(3)
C6 C5 C1 121.8(3)
C10 C5 C1 120.1(3)
C7 C6 C5 121.2(3)
C7 C6 H6 119.4
C5 C6 H6 119.4
C6 C7 C8 120.6(3)
C6 C7 H7 119.7
C8 C7 H7 119.7
C9 C8 C7 119.4(3)
C9 C8 H8 120.3
C7 C8 H8 120.3
C8 C9 C10 120.2(3)
C8 C9 H9 119.9
C10 C9 H9 119.9
C9 C10 C5 120.6(3)
C9 C10 H10 119.7
C5 C10 H10 119.7
C16 C11 C12 118.4(3)
C16 C11 C4 120.2(3)
C12 C11 C4 121.4(3)
C11 C12 C13 119.8(3)
C11 C12 H12 120.1
C13 C12 H12 120.1
C14 C13 C12 121.0(3)
C14 C13 H13 119.5
C12 C13 H13 119.5
C13 C14 C15 119.7(3)
C13 C14 H14 120.2
C15 C14 H14 120.2
C16 C15 C14 119.5(3)
C16 C15 H15 120.2
C14 C15 H15 120.2
C15 C16 C11 121.6(3)
C15 C16 H16 119.2
C11 C16 H16 119.2
N1 C17 C3 118.2(3)
N1 C17 S2 126.4(2)
C3 C17 S2 115.4(2)
N1 C18 C20 112.4(3)
N1 C18 C19 110.4(3)
C20 C18 C19 112.7(3)
N1 C18 H18 107.0
C20 C18 H18 107.0
C19 C18 H18 107.0
C18 C19 H19 109.5
C18 C19 H19A 109.5
H19 C19 H19A 109.5
C18 C19 H19B 109.5
H19 C19 H19B 109.5
H19A C19 H19B 109.5
C18 C20 H20 109.5
C18 C20 H20A 109.5
H20 C20 H20A 109.5
C18 C20 H20B 109.5
H20 C20 H20B 109.5
H20A C20 H20B 109.5
N1 C21 C22 113.7(2)
N1 C21 C23 112.0(3)
C22 C21 C23 112.7(3)
N1 C21 H21 105.9
C22 C21 H21 105.9
C23 C21 H21 105.9
C21 C22 H22 109.5
C21 C22 H22A 109.5
H22 C22 H22A 109.5
C21 C22 H22B 109.5
H22 C22 H22B 109.5
H22A C22 H22B 109.5
C21 C23 H23 109.5
C21 C23 H23A 109.5
H23 C23 H23A 109.5
C21 C23 H23B 109.5
H23 C23 H23B 109.5
H23A C23 H23B 109.5

loop_
_geom_bond_atom_site_label_1
_geom_bond_atom_site_label_2
_geom_bond_distance
S1 C1 1.722(3)
S1 C4 1.732(3)
S2 C17 1.669(3)
N1 C17 1.329(4)
N1 C18 1.491(4)
N1 C21 1.500(3)
C1 C2 1.370(4)
C1 C5 1.476(4)
C2 C3 1.423(4)
C2 H2 0.9300
C3 C4 1.367(4)
C3 C17 1.502(4)
C4 C11 1.474(4)
C5 C6 1.387(4)
C5 C10 1.395(4)
C6 C7 1.369(4)
C6 H6 0.9300
C7 C8 1.379(5)
C7 H7 0.9300
C8 C9 1.378(4)
C8 H8 0.9300
C9 C10 1.387(4)
C9 H9 0.9300
C10 H10 0.9300
C11 C16 1.388(4)
C11 C12 1.390(4)
C12 C13 1.391(4)
C12 H12 0.9300
C13 C14 1.371(5)
C13 H13 0.9300
C14 C15 1.382(4)
C14 H14 0.9300
C15 C16 1.380(4)
C15 H15 0.9300
C16 H16 0.9300
C18 C20 1.521(5)
C18 C19 1.525(5)
C18 H18 0.9800
C19 H19 0.9600
C19 H19A 0.9600
C19 H19B 0.9600
C20 H20 0.9600
C20 H20A 0.9600
C20 H20B 0.9600
C21 C22 1.521(5)
C21 C23 1.525(4)
C21 H21 0.9800
C22 H22 0.9600
C22 H22A 0.9600
C22 H22B 0.9600
C23 H23 0.9600
C23 H23A 0.9600
C23 H23B 0.9600

loop_
_geom_torsion_atom_site_label_1
_geom_torsion_atom_site_label_2
_geom_torsion_atom_site_label_3
_geom_torsion_atom_site_label_4
_geom_torsion
C4 S1 C1 C2 2.1(2)
C4 S1 C1 C5 -176.0(2)
C5 C1 C2 C3 175.4(3)
S1 C1 C2 C3 -2.6(3)
C1 C2 C3 C4 1.8(4)
C1 C2 C3 C17 -179.0(3)
C2 C3 C4 C11 -177.4(3)
C17 C3 C4 C11 3.4(5)
C2 C3 C4 S1 -0.1(3)
C17 C3 C4 S1 -179.3(2)
C1 S1 C4 C3 -1.1(2)
C1 S1 C4 C11 176.5(2)
C2 C1 C5 C6 -149.5(3)
S1 C1 C5 C6 28.3(4)
C2 C1 C5 C10 27.7(5)
S1 C1 C5 C10 -154.6(3)
C10 C5 C6 C7 -1.4(5)
C1 C5 C6 C7 175.8(3)
C5 C6 C7 C8 0.8(5)
C6 C7 C8 C9 -0.1(5)
C7 C8 C9 C10 -0.1(5)
C8 C9 C10 C5 -0.5(5)
C6 C5 C10 C9 1.3(5)
C1 C5 C10 C9 -176.0(3)
C3 C4 C11 C16 143.4(3)
S1 C4 C11 C16 -33.7(4)
C3 C4 C11 C12 -36.6(5)
S1 C4 C11 C12 146.3(3)
C16 C11 C12 C13 -1.5(5)
C4 C11 C12 C13 178.6(3)
C11 C12 C13 C14 0.7(5)
C12 C13 C14 C15 0.7(6)
C13 C14 C15 C16 -1.2(5)
C14 C15 C16 C11 0.4(5)
C12 C11 C16 C15 0.9(5)
C4 C11 C16 C15 -179.1(3)
C18 N1 C17 C3 -3.0(4)
C21 N1 C17 C3 -179.4(3)
C18 N1 C17 S2 175.8(2)
C21 N1 C17 S2 -0.6(4)
C4 C3 C17 N1 -75.6(4)
C2 C3 C17 N1 105.3(3)
C4 C3 C17 S2 105.5(3)
C2 C3 C17 S2 -73.7(3)
C17 N1 C18 C20 122.2(3)
C21 N1 C18 C20 -61.1(4)
C17 N1 C18 C19 -111.0(3)
C21 N1 C18 C19 65.7(3)
C17 N1 C21 C22 63.0(4)
C18 N1 C21 C22 -113.7(3)
C17 N1 C21 C23 -66.2(4)
C18 N1 C21 C23 117.1(3)
